data_2201283
loop_
_publ_author_name
'\,Coruh, Ufuk'
'I\,s\?ik, \,Samil'
'Akdemir, Nesuhi'
'A\~gar, Erbil'
'V\'azquez-L\'opez, Ezequiel M.'
'Erd\"onmez, Ahmet'

_publ_section_title
;
 4,4'-[2,2-Methylenebis(4-chlorophenoxy)]diphthalonitrile
;
_journal_issue 8
_journal_name_full 'Acta Crystallographica Section E'
_journal_page_first o953
_journal_page_last o955
_journal_paper_doi 10.1107/S1600536802013491
_journal_volume 58
_journal_year 2002
_chemical_formula_iupac 'C29 H14 Cl2 N4 O2'
_chemical_formula_moiety 'C29 H14 Cl2 N4 O2'
_chemical_formula_sum 'C29 H14 Cl2 N4 O2'
_chemical_formula_weight 521.34
_chemical_name_systematic
;
4,4'-[2,2-methylenebis(4-chlorophenoxy)]diphthalonitrile
;
_space_group_IT_number 2
_symmetry_cell_setting triclinic
_symmetry_space_group_name_Hall '-P 1'
_symmetry_space_group_name_H-M 'P -1'
_atom_sites_solution_hydrogens geom
_atom_sites_solution_primary direct
_atom_sites_solution_secondary difmap
_cell_angle_alpha 76.912(2)
_cell_angle_beta 84.302(2)
_cell_angle_gamma 85.681(2)
_cell_formula_units_Z 2
_cell_length_a 8.3572(9)
_cell_length_b 12.1209(13)
_cell_length_c 12.5925(13)
_cell_measurement_reflns_used 7156
_cell_measurement_temperature 293(2)
_cell_measurement_theta_max 26.05
_cell_measurement_theta_min 1.67
_cell_volume 1234.5(2)
_computing_cell_refinement 'SAINT (Bruker, 1998)'
_computing_data_collection 'SMART (Bruker, 1998)'
_computing_data_reduction SAINT
_computing_molecular_graphics 'ORTEPIII (Farrugia, 1997)'
_computing_publication_material 'PARST (Nardelli, 1995)'
_computing_structure_refinement 'SHELXL97 (Sheldrick, 1997)'
_computing_structure_solution 'SHELXS97 (Sheldrick, 1990)'
_diffrn_ambient_temperature 293(2)
_diffrn_measured_fraction_theta_full 0.99
_diffrn_measured_fraction_theta_max 0.832
_diffrn_measurement_device_type 'Bruker CCD area-detector'
_diffrn_measurement_method '\f and \w'
_diffrn_radiation_monochromator graphite
_diffrn_radiation_source 'fine-focus sealed tube'
_diffrn_radiation_type MoK\a
_diffrn_radiation_wavelength 0.71073
_diffrn_reflns_av_R_equivalents 0.0270
_diffrn_reflns_av_sigmaI/netI 0.0809
_diffrn_reflns_limit_h_max 10
_diffrn_reflns_limit_h_min -11
_diffrn_reflns_limit_k_max 15
_diffrn_reflns_limit_k_min -15
_diffrn_reflns_limit_l_max 16
_diffrn_reflns_limit_l_min -12
_diffrn_reflns_number 7156
_diffrn_reflns_theta_full 28.05
_diffrn_reflns_theta_max 26.03
_diffrn_reflns_theta_min 1.67
_diffrn_standards_decay_% negligible
_diffrn_standards_number 0
_exptl_absorpt_coefficient_mu 0.298
_exptl_absorpt_correction_type none
_exptl_crystal_colour colourless
_exptl_crystal_density_diffrn 1.403
_exptl_crystal_density_method 'not measured'
_exptl_crystal_description Prism
_exptl_crystal_F_000 532
_exptl_crystal_size_max 0.26
_exptl_crystal_size_mid 0.18
_exptl_crystal_size_min 0.10
_refine_diff_density_max 0.202
_refine_diff_density_min -0.210
_refine_ls_extinction_method none
_refine_ls_goodness_of_fit_ref 0.830
_refine_ls_hydrogen_treatment constr
_refine_ls_matrix_type full
_refine_ls_number_parameters 334
_refine_ls_number_reflns 4969
_refine_ls_number_restraints 0
_refine_ls_restrained_S_all 0.830
_refine_ls_R_factor_all 0.1120
_refine_ls_R_factor_gt 0.0473
_refine_ls_shift/su_max <0.001
_refine_ls_shift/su_mean 0.000
_refine_ls_structure_factor_coef Fsqd
_refine_ls_weighting_details 'calc w = 1/[\s^2^(Fo^2^)+(0.0416P)^2^] where P = (Fo^2^+2Fc^2^)/3'
_refine_ls_weighting_scheme calc
_refine_ls_wR_factor_gt 0.0888
_refine_ls_wR_factor_ref 0.1036
_reflns_number_gt 2451
_reflns_number_total 4969
_reflns_threshold_expression I>2\s(I)
_cod_data_source_file bt6171.cif
_cod_data_source_block I
_cod_database_code 2201283
_cod_database_fobs_code 2201283

loop_
_symmetry_equiv_pos_as_xyz
'x, y, z'
'-x, -y, -z'

loop_
_atom_site_label
_atom_site_fract_x
_atom_site_fract_y
_atom_site_fract_z
_atom_site_U_iso_or_equiv
_atom_site_adp_type
_atom_site_calc_flag
_atom_site_refinement_flags
_atom_site_occupancy
_atom_site_disorder_assembly
_atom_site_disorder_group
_atom_site_type_symbol
Cl' 0.07649(9) 0.83550(5) 0.88151(6) 0.0731(3) Uani d . 1 . . Cl
Cl -0.31120(11) 1.63056(6) 0.55001(8) 0.1041(3) Uani d . 1 . . Cl
O1' 0.0786(2) 1.32793(13) 0.72180(14) 0.0588(5) Uani d . 1 . . O
O1 -0.37253(19) 1.15562(13) 0.77856(14) 0.0583(5) Uani d . 1 . . O
C12' 0.0718(3) 0.98204(19) 0.8368(2) 0.0478(6) Uani d . 1 . . C
C6 -0.6184(3) 1.02588(19) 0.6191(2) 0.0444(6) Uani d . 1 . . C
C8 -0.4494(3) 1.07922(19) 0.7384(2) 0.0459(6) Uani d . 1 . . C
C9 -0.3640(3) 1.26809(18) 0.7169(2) 0.0478(6) Uani d . 1 . . C
C5 -0.6016(3) 0.91203(19) 0.6755(2) 0.0470(6) Uani d . 1 . . C
C6' -0.1829(3) 1.45322(19) 0.9201(2) 0.0470(6) Uani d . 1 . . C
C3 -0.4339(3) 0.9675(2) 0.7957(2) 0.0532(7) Uani d . 1 . . C
H3 -0.3725 0.9483 0.8555 0.064 Uiso calc R 1 . . H
C14' -0.0165(3) 1.1502(2) 0.7101(2) 0.0442(6) Uani d . 1 . . C
C13' -0.0116(3) 1.0323(2) 0.7488(2) 0.0481(6) Uani d . 1 . . C
H13' -0.0655 0.9878 0.7143 0.058 Uiso calc R 1 . . H
C14 -0.2367(3) 1.29466(19) 0.6388(2) 0.0473(6) Uani d . 1 . . C
C5' -0.1551(3) 1.5672(2) 0.8786(2) 0.0518(7) Uani d . 1 . . C
C4 -0.5097(3) 0.88505(19) 0.7638(2) 0.0556(7) Uani d . 1 . . C
H4 -0.4989 0.8101 0.8023 0.067 Uiso calc R 1 . . H
C8' 0.0010(3) 1.4026(2) 0.7796(2) 0.0498(7) Uani d . 1 . . C
C9' 0.0685(3) 1.2104(2) 0.7651(2) 0.0470(6) Uani d . 1 . . C
C2' -0.2908(4) 1.4216(2) 1.0161(3) 0.0595(8) Uani d . 1 . . C
C7 -0.5408(3) 1.10875(19) 0.6508(2) 0.0455(6) Uani d . 1 . . C
H7 -0.5508 1.1839 0.6129 0.055 Uiso calc R 1 . . H
C11' 0.1534(3) 1.0435(2) 0.8906(2) 0.0550(7) Uani d . 1 . . C
H11' 0.2083 1.0079 0.9509 0.066 Uiso calc R 1 . . H
C7' -0.1056(3) 1.37047(19) 0.8701(2) 0.0475(6) Uani d . 1 . . C
H7' -0.1256 1.2944 0.8974 0.057 Uiso calc R 1 . . H
C4' -0.0473(4) 1.5971(2) 0.7880(3) 0.0668(8) Uani d . 1 . . C
H4' -0.0282 1.6732 0.7597 0.080 Uiso calc R 1 . . H
C13 -0.2275(3) 1.4078(2) 0.5860(2) 0.0560(7) Uani d . 1 . . C
H13 -0.1455 1.4288 0.5311 0.067 Uiso calc R 1 . . H
C1 -0.6808(3) 0.8247(2) 0.6438(2) 0.0598(7) Uani d . 1 . . C
C12 -0.3366(3) 1.4890(2) 0.6129(3) 0.0606(8) Uani d . 1 . . C
C10' 0.1520(3) 1.1602(2) 0.8528(2) 0.0554(7) Uani d . 1 . . C
H10' 0.2077 1.2040 0.8871 0.066 Uiso calc R 1 . . H
C3' 0.0326(3) 1.5155(2) 0.7387(2) 0.0635(8) Uani d . 1 . . C
H3' 0.1068 1.5362 0.6787 0.076 Uiso calc R 1 . . H
C1' -0.2387(3) 1.6519(2) 0.9301(2) 0.0581(7) Uani d . 1 . . C
C2 -0.7170(3) 1.0556(2) 0.5287(3) 0.0524(7) Uani d . 1 . . C
N2 -0.7964(3) 1.0791(2) 0.4574(2) 0.0728(7) Uani d . 1 . . N
N1' -0.3064(3) 1.71836(19) 0.9719(2) 0.0760(7) Uani d . 1 . . N
C10 -0.4748(3) 1.3490(2) 0.7449(2) 0.0625(8) Uani d . 1 . . C
H10 -0.5582 1.3282 0.7988 0.075 Uiso calc R 1 . . H
C15 -0.1097(3) 1.20588(19) 0.6145(2) 0.0536(7) Uani d . 1 . . C
H15A -0.1614 1.1479 0.5904 0.064 Uiso calc R 1 . . H
H15B -0.0349 1.2412 0.5547 0.064 Uiso calc R 1 . . H
C11 -0.4607(3) 1.4612(2) 0.6920(3) 0.0674(8) Uani d . 1 . . C
H11 -0.5343 1.5170 0.7097 0.081 Uiso calc R 1 . . H
N1 -0.7419(3) 0.75420(19) 0.6207(2) 0.0840(8) Uani d . 1 . . N
N2' -0.3741(3) 1.3969(2) 1.0951(2) 0.0824(8) Uani d . 1 . . N

loop_
_atom_site_aniso_label
_atom_site_aniso_U_11
_atom_site_aniso_U_22
_atom_site_aniso_U_33
_atom_site_aniso_U_12
_atom_site_aniso_U_13
_atom_site_aniso_U_23
Cl' 0.0957(5) 0.0478(4) 0.0698(5) -0.0016(4) 0.0015(5) -0.0048(4)
Cl 0.1206(7) 0.0428(4) 0.1353(8) -0.0026(4) -0.0172(6) 0.0112(5)
O1' 0.0723(11) 0.0490(11) 0.0552(12) -0.0145(9) 0.0128(10) -0.0156(9)
O1 0.0672(11) 0.0442(10) 0.0627(12) -0.0117(8) -0.0151(10) -0.0036(9)
C12' 0.0499(14) 0.0467(15) 0.0457(17) 0.0003(12) 0.0060(14) -0.0132(13)
C6 0.0404(13) 0.0435(15) 0.0475(17) -0.0004(11) 0.0041(14) -0.0104(12)
C8 0.0410(13) 0.0400(14) 0.0552(18) -0.0045(11) 0.0011(14) -0.0086(13)
C9 0.0549(15) 0.0344(14) 0.0548(18) -0.0063(12) -0.0076(15) -0.0088(12)
C5 0.0469(14) 0.0396(14) 0.0524(18) -0.0058(12) 0.0044(14) -0.0082(13)
C6' 0.0523(15) 0.0438(15) 0.0451(17) -0.0057(12) -0.0060(14) -0.0084(12)
C3 0.0533(15) 0.0463(15) 0.0553(18) -0.0014(12) -0.0084(15) -0.0004(13)
C14' 0.0436(14) 0.0498(15) 0.0418(16) 0.0037(12) -0.0004(13) -0.0188(12)
C13' 0.0491(14) 0.0487(16) 0.0506(17) -0.0028(12) 0.0010(14) -0.0215(13)
C14 0.0541(15) 0.0421(15) 0.0468(17) -0.0013(12) -0.0064(14) -0.0117(12)
C5' 0.0620(16) 0.0423(15) 0.0546(18) -0.0097(13) -0.0076(16) -0.0146(13)
C4 0.0558(16) 0.0363(14) 0.068(2) -0.0055(12) 0.0027(16) -0.0006(13)
C8' 0.0589(16) 0.0439(15) 0.0499(17) -0.0133(13) 0.0032(15) -0.0170(13)
C9' 0.0495(15) 0.0478(15) 0.0456(17) -0.0052(12) 0.0053(14) -0.0171(13)
C2' 0.0642(18) 0.0464(16) 0.066(2) 0.0040(14) -0.0037(18) -0.0118(15)
C7 0.0442(13) 0.0353(13) 0.0540(17) -0.0021(11) -0.0009(14) -0.0051(12)
C11' 0.0528(15) 0.0640(18) 0.0475(17) 0.0018(13) -0.0029(14) -0.0132(14)
C7' 0.0557(15) 0.0370(14) 0.0499(17) -0.0074(12) -0.0059(15) -0.0072(12)
C4' 0.093(2) 0.0405(15) 0.070(2) -0.0215(15) 0.0002(19) -0.0153(15)
C13 0.0640(17) 0.0475(16) 0.0535(18) -0.0049(14) -0.0021(15) -0.0055(13)
C1 0.0685(17) 0.0503(17) 0.059(2) -0.0107(14) 0.0034(16) -0.0094(14)
C12 0.0670(18) 0.0395(15) 0.074(2) -0.0023(14) -0.0120(18) -0.0065(14)
C10' 0.0498(15) 0.0647(19) 0.0588(19) -0.0115(13) 0.0003(15) -0.0279(15)
C3' 0.0818(19) 0.0523(17) 0.0568(19) -0.0240(15) 0.0128(17) -0.0146(15)
C1' 0.0674(18) 0.0450(16) 0.066(2) -0.0085(14) -0.0114(17) -0.0173(15)
C2 0.0528(17) 0.0500(16) 0.0549(19) -0.0062(13) 0.0026(17) -0.0147(14)
N2 0.0734(16) 0.0769(18) 0.0694(19) -0.0039(14) -0.0105(16) -0.0168(14)
N1' 0.0878(17) 0.0618(16) 0.087(2) 0.0005(14) -0.0160(16) -0.0321(15)
C10 0.0477(15) 0.0582(18) 0.081(2) -0.0067(14) 0.0046(16) -0.0177(16)
C15 0.0598(16) 0.0529(16) 0.0494(17) 0.0044(13) -0.0048(15) -0.0159(13)
C11 0.0636(18) 0.0452(17) 0.096(3) 0.0081(14) -0.0118(19) -0.0227(16)
N1 0.115(2) 0.0612(16) 0.0785(19) -0.0255(15) -0.0114(17) -0.0125(14)
N2' 0.0884(19) 0.0709(17) 0.082(2) 0.0006(14) 0.0103(17) -0.0127(15)

loop_
_atom_type_symbol
_atom_type_description
_atom_type_scat_dispersion_real
_atom_type_scat_dispersion_imag
_atom_type_scat_source
C C 0.0033 0.0016 'International Tables Vol C Tables 4.2.6.8 and 6.1.1.4'
H H 0.0000 0.0000 'International Tables Vol C Tables 4.2.6.8 and 6.1.1.4'
N N 0.0061 0.0033 'International Tables Vol C Tables 4.2.6.8 and 6.1.1.4'
O O 0.0106 0.0060 'International Tables Vol C Tables 4.2.6.8 and 6.1.1.4'
Cl Cl 0.1484 0.1585 'International Tables Vol C Tables 4.2.6.8 and 6.1.1.4'

loop_
_geom_angle_atom_site_label_1
_geom_angle_atom_site_label_2
_geom_angle_atom_site_label_3
_geom_angle
_geom_angle_publ_flag
C8' O1' C9' 118.94(19) yes
C8 O1 C9 118.8(2) yes
C13' C12' C11' 122.1(2) ?
C13' C12' Cl' 119.2(2) ?
C11' C12' Cl' 118.7(2) ?
C7 C6 C5 120.2(2) ?
C7 C6 C2 120.3(2) ?
C5 C6 C2 119.5(2) ?
C7 C8 O1 124.0(2) ?
C7 C8 C3 120.7(2) ?
O1 C8 C3 115.3(2) ?
C10 C9 C14 122.6(2) ?
C10 C9 O1 118.2(2) ?
C14 C9 O1 118.9(2) ?
C4 C5 C6 118.9(2) ?
C4 C5 C1 120.0(2) ?
C6 C5 C1 121.1(3) ?
C7' C6' C5' 120.7(2) ?
C7' C6' C2' 120.0(2) ?
C5' C6' C2' 119.3(2) ?
C4 C3 C8 119.8(3) ?
C9' C14' C13' 116.2(2) ?
C9' C14' C15 123.0(2) ?
C13' C14' C15 120.8(2) ?
C12' C13' C14' 120.6(2) ?
C9 C14 C13 116.7(2) ?
C9 C14 C15 121.9(2) ?
C13 C14 C15 121.4(2) ?
C4' C5' C6' 119.1(2) ?
C4' C5' C1' 121.0(2) ?
C6' C5' C1' 119.9(3) ?
C3 C4 C5 120.8(2) ?
O1' C8' C7' 123.6(2) ?
O1' C8' C3' 115.4(2) ?
C7' C8' C3' 120.9(2) ?
C10' C9' C14' 123.2(2) ?
C10' C9' O1' 119.1(2) ?
C14' C9' O1' 117.5(2) ?
N2' C2' C6' 177.9(3) ?
C8 C7 C6 119.6(2) ?
C12' C11' C10' 118.3(3) ?
C8' C7' C6' 119.1(2) ?
C5' C4' C3' 120.9(2) ?
C12 C13 C14 121.4(3) ?
N1 C1 C5 178.4(3) ?
C13 C12 C11 121.1(2) ?
C13 C12 Cl 119.2(2) ?
C11 C12 Cl 119.6(2) ?
C9' C10' C11' 119.6(2) ?
C4' C3' C8' 119.4(3) ?
N1' C1' C5' 179.2(3) ?
N2 C2 C6 179.5(3) ?
C9 C10 C11 119.3(3) ?
C14' C15 C14 114.0(2) yes
C12 C11 C10 119.0(2) ?

loop_
_geom_bond_atom_site_label_1
_geom_bond_atom_site_label_2
_geom_bond_site_symmetry_2
_geom_bond_distance
_geom_bond_publ_flag
Cl' C12' . 1.736(2) yes
Cl C12 . 1.738(3) yes
O1' C8' . 1.373(3) yes
O1' C9' . 1.411(3) yes
O1 C8 . 1.376(3) yes
O1 C9 . 1.411(3) yes
C12' C13' . 1.367(3) ?
C12' C11' . 1.370(3) ?
C6 C7 . 1.386(3) ?
C6 C5 . 1.405(3) ?
C6 C2 . 1.435(4) ?
C8 C7 . 1.369(3) ?
C8 C3 . 1.386(3) ?
C9 C10 . 1.377(3) ?
C9 C14 . 1.380(3) ?
C5 C4 . 1.379(3) ?
C5 C1 . 1.438(3) ?
C6' C7' . 1.388(3) ?
C6' C5' . 1.391(3) ?
C6' C2' . 1.431(4) ?
C3 C4 . 1.373(3) ?
C14' C9' . 1.385(3) ?
C14' C13' . 1.400(3) ?
C14' C15 . 1.500(3) ?
C14 C13 . 1.386(3) ?
C14 C15 . 1.514(3) ?
C5' C4' . 1.379(3) ?
C5' C1' . 1.437(3) ?
C8' C7' . 1.376(3) ?
C8' C3' . 1.385(3) ?
C9' C10' . 1.366(3) ?
C2' N2' . 1.150(3) yes
C11' C10' . 1.386(3) ?
C4' C3' . 1.380(3) ?
C13 C12 . 1.368(3) ?
C1 N1 . 1.133(3) yes
C12 C11 . 1.370(4) ?
C1' N1' . 1.145(3) yes
C2 N2 . 1.141(3) yes
C10 C11 . 1.381(3) ?

loop_
_geom_hbond_atom_site_label_D
_geom_hbond_atom_site_label_H
_geom_hbond_atom_site_label_A
_geom_hbond_site_symmetry_A
_geom_hbond_distance_DH
_geom_hbond_distance_HA
_geom_hbond_distance_DA
_geom_hbond_angle_DHA
_geom_hbond_publ_flag
C15 H15A N1 2_476 0.97 2.83 3.246(4) 107 yes

loop_
_cod_related_entry_id
_cod_related_entry_database
_cod_related_entry_code
1 ChemSpider 21132255
